data_7055544
loop_
_publ_author_name
'Davila, Ruben'
'Farias, Nicolas'
'Carolina Sa\~nudo, E.'
'Vega, Andr\'es'
'Escuer, Albert'
'Soler, M\'onica'
'Manzur, Jorge'

_publ_section_title
;
 Dinuclear cobalt(iii) and mixed valence trinuclear
 MnIII--MnII--MnIIIcomplexes with a tripodal bridging pyridylaminophenol
 ligand
;
_journal_issue 7
_journal_name_full 'New J. Chem.'
_journal_page_first 6164
_journal_paper_doi 10.1039/C5NJ03670D
_journal_volume 40
_journal_year 2016
_chemical_formula_moiety 'C50 H56 Mn3 N4 O10, (C4 H10 O)2'
_chemical_formula_sum 'C58 H76 Mn3 N4 O12'
_chemical_formula_weight 1186.06
_space_group_crystal_system triclinic
_space_group_IT_number 2
_space_group_name_Hall '-P 1'
_space_group_name_H-M_alt 'P -1'
_symmetry_space_group_name_Hall '-P 1'
_symmetry_space_group_name_H-M 'P -1'
_atom_sites_solution_hydrogens geom
_atom_sites_solution_primary direct
_atom_sites_solution_secondary difference
_audit_creation_method SHELXL-2014/7
_audit_update_record
;
2016-04-08 deposited with the CCDC.
2016-05-06 downloaded from the CCDC.
;
_cell_angle_alpha 78.054(13)
_cell_angle_beta 89.491(13)
_cell_angle_gamma 64.271(11)
_cell_formula_units_Z 2
_cell_length_a 11.829(4)
_cell_length_b 12.643(4)
_cell_length_c 21.233(6)
_cell_measurement_reflns_used 9789
_cell_measurement_temperature 296(2)
_cell_measurement_theta_max 28.14
_cell_measurement_theta_min 2.27
_cell_volume 2786.9(15)
_computing_cell_refinement 'Bruker SMART'
_computing_data_collection 'Bruker SMART'
_computing_data_reduction 'Bruker SAINT'
_computing_molecular_graphics 'Bruker SHELXTL'
_computing_publication_material 'Bruker SHELXTL'
_computing_structure_refinement 'SHELXL-2014/7 (Sheldrick, 2014)'
_computing_structure_solution 'Bruker SHELXTL'
_diffrn_ambient_temperature 296(2)
_diffrn_measured_fraction_theta_full 0.979
_diffrn_measured_fraction_theta_max 0.980
_diffrn_measurement_device_type 'CCD area detector'
_diffrn_measurement_method 'phi and omega scans'
_diffrn_radiation_type MoK\a
_diffrn_radiation_wavelength 0.71073
_diffrn_reflns_av_R_equivalents 0.0879
_diffrn_reflns_av_unetI/netI 0.1459
_diffrn_reflns_Laue_measured_fraction_full 0.979
_diffrn_reflns_Laue_measured_fraction_max 0.980
_diffrn_reflns_limit_h_max 14
_diffrn_reflns_limit_h_min -14
_diffrn_reflns_limit_k_max 14
_diffrn_reflns_limit_k_min -15
_diffrn_reflns_limit_l_max 26
_diffrn_reflns_limit_l_min -26
_diffrn_reflns_number 19768
_diffrn_reflns_point_group_measured_fraction_full 0.979
_diffrn_reflns_point_group_measured_fraction_max 0.980
_diffrn_reflns_theta_full 25.242
_diffrn_reflns_theta_max 25.999
_diffrn_reflns_theta_min 1.835
_exptl_absorpt_coefficient_mu 0.722
_exptl_absorpt_correction_T_max 0.7460
_exptl_absorpt_correction_T_min 0.5461
_exptl_absorpt_correction_type empirical
_exptl_crystal_colour 'pale pink'
_exptl_crystal_density_diffrn 1.237
_exptl_crystal_description plate
_exptl_crystal_F_000 1037.81
_exptl_crystal_preparation 'Magnetic properties'
_exptl_crystal_size_max 0.10
_exptl_crystal_size_mid 0.10
_exptl_crystal_size_min 0.05
_platon_squeeze_details
;
From thermogravimetry experiences, the 13.3% of weight loss at 55\%C is attributed
to two solvating ether molecules per trimer, which are incorporated into 
the reported formula
;
_refine_diff_density_max 1.660
_refine_diff_density_min -1.005
_refine_diff_density_rms 0.195
_refine_ls_extinction_method none
_refine_ls_goodness_of_fit_ref 1.060
_refine_ls_hydrogen_treatment constr
_refine_ls_matrix_type full
_refine_ls_number_parameters 615
_refine_ls_number_reflns 10747
_refine_ls_number_restraints 0
_refine_ls_restrained_S_all 1.060
_refine_ls_R_factor_all 0.1705
_refine_ls_R_factor_gt 0.1307
_refine_ls_shift/su_max 0.000
_refine_ls_shift/su_mean 0.000
_refine_ls_structure_factor_coef Fsqd
_refine_ls_weighting_details 'w=1/[\s^2^(Fo^2^)+(0.1995P)^2^+12.9173P] where P=(Fo^2^+2Fc^2^)/3'
_refine_ls_weighting_scheme calc
_refine_ls_wR_factor_gt 0.3185
_refine_ls_wR_factor_ref 0.3482
_reflns_Friedel_coverage 0.000
_reflns_number_gt 7131
_reflns_number_total 10747
_reflns_threshold_expression 'I > 2\s(I)'
_cod_data_source_file c5nj03670d2.cif
_cod_data_source_block scd_68_1_p-1_new_sqd
_cod_depositor_comments
;
The following automatic conversions were performed:

'_space_group_crystal_system' value 'Triclinic' changed to
'triclinic' according to
/usr/data/users/saulius/crontab/automatic-downloads/rss-feeds/RSC/lib/dictionaries/cif_core.dic
dictionary named 'cif_core.dic' version 2.4.2 from 2011-04-26.

Automatic conversion script
Id: cif_fix_values 4268 2015-11-12 08:31:59Z antanas 

 Adding full bibliography for 7055543--7055544.cif.
;
_cod_original_cell_volume 2787.1(15)
_cod_database_code 7055544
_shelx_shelxl_version_number 2014/7
_shelx_space_group_comment
;
The symmetry employed for this shelxl refinement is uniquely defined
by the following loop, which should always be used as a source of
symmetry information in preference to the above space-group names.
They are only intended as comments.
;
_shelx_estimated_absorpt_t_min 0.930
_shelx_estimated_absorpt_t_max 0.965

loop_
_space_group_symop_operation_xyz
'x, y, z'
'-x, -y, -z'

loop_
_atom_site_label
_atom_site_type_symbol
_atom_site_fract_x
_atom_site_fract_y
_atom_site_fract_z
_atom_site_U_iso_or_equiv
_atom_site_adp_type
_atom_site_occupancy
_atom_site_site_symmetry_order
_atom_site_calc_flag
_atom_site_refinement_flags_posn
_atom_site_refinement_flags_adp
_atom_site_refinement_flags_occupancy
Mn1 Mn 0.73370(8) 0.87789(10) 0.42727(5) 0.0156(3) Uani 1 1 d . . .
Mn2 Mn 0.5000 1.0000 0.5000 0.0172(4) Uani 1 2 d S . P
Mn3 Mn 0.5000 0.5000 0.0000 0.0178(4) Uani 1 2 d S . P
Mn4 Mn 0.75897(9) 0.31181(10) 0.07307(5) 0.0206(3) Uani 1 1 d . . .
O1 O 0.8872(5) 0.8862(5) 0.4223(3) 0.0267(12) Uani 1 1 d . . .
O2 O 0.5708(4) 0.8743(5) 0.4367(2) 0.0177(11) Uani 1 1 d . . .
O3 O 0.5907(4) 0.3218(5) 0.0619(2) 0.0195(11) Uani 1 1 d . . .
O4 O 0.9182(5) 0.3067(6) 0.0780(3) 0.0380(16) Uani 1 1 d . . .
O5 O 0.6977(5) 0.9432(5) 0.5015(3) 0.0259(13) Uani 1 1 d . . .
O6 O 0.4740(5) 1.1370(5) 0.4127(3) 0.0243(12) Uani 1 1 d . . .
O7 O 0.6361(5) 1.0485(5) 0.3560(3) 0.0242(12) Uani 1 1 d . . .
O8 O 0.5058(5) 0.5677(5) 0.0846(3) 0.0273(12) Uani 1 1 d . . .
O9 O 0.6867(5) 0.4291(5) 0.1394(3) 0.0330(14) Uani 1 1 d . . .
O10 O 0.7038(5) 0.4387(5) -0.0029(3) 0.0248(12) Uani 1 1 d . . .
N1 N 0.8093(5) 0.6818(5) 0.4827(3) 0.0205(13) Uani 1 1 d . . .
N2 N 0.7742(5) 0.7846(6) 0.3521(3) 0.0185(13) Uani 1 1 d . . .
N3 N 0.8152(5) 0.1547(6) 0.0233(3) 0.0250(15) Uani 1 1 d . . .
N4 N 0.8137(5) 0.1646(6) 0.1533(3) 0.0206(13) Uani 1 1 d . . .
C1 C 0.9705(6) 0.8630(6) 0.3798(4) 0.0190(15) Uani 1 1 d . . .
C2 C 1.0846(6) 0.8671(7) 0.3930(4) 0.0229(16) Uani 1 1 d . . .
H2 H 1.0985 0.8872 0.4309 0.027 Uiso 1 1 calc R U .
C3 C 1.1774(6) 0.8411(7) 0.3496(4) 0.0235(17) Uani 1 1 d . . .
H3 H 1.2524 0.8433 0.3599 0.028 Uiso 1 1 calc R U .
C4 C 1.1624(7) 0.8127(8) 0.2929(4) 0.0282(18) Uani 1 1 d . . .
C5 C 1.0486(6) 0.8088(7) 0.2791(4) 0.0218(16) Uani 1 1 d . . .
H5 H 1.0360 0.7890 0.2408 0.026 Uiso 1 1 calc R U .
C6 C 0.9537(6) 0.8339(7) 0.3212(4) 0.0205(15) Uani 1 1 d . . .
C7 C 0.8306(6) 0.8407(7) 0.3005(3) 0.0217(16) Uani 1 1 d . . .
H7A H 0.8418 0.8013 0.2647 0.026 Uiso 1 1 calc R U .
H7B H 0.7717 0.9247 0.2848 0.026 Uiso 1 1 calc R U .
C8 C 1.2617(7) 0.7892(9) 0.2441(5) 0.038(2) Uani 1 1 d . . .
H8A H 1.2528 0.8647 0.2181 0.057 Uiso 1 1 calc R U .
H8B H 1.2503 0.7421 0.2169 0.057 Uiso 1 1 calc R U .
H8C H 1.3443 0.7462 0.2668 0.057 Uiso 1 1 calc R U .
C11 C 0.7912(7) 0.6474(8) 0.5438(4) 0.0289(18) Uani 1 1 d . . .
H11 H 0.7666 0.7022 0.5704 0.035 Uiso 1 1 calc R U .
C12 C 0.8092(8) 0.5275(9) 0.5690(5) 0.039(2) Uani 1 1 d . . .
H12 H 0.7978 0.5031 0.6120 0.047 Uiso 1 1 calc R U .
C13 C 0.8429(7) 0.4496(8) 0.5300(5) 0.034(2) Uani 1 1 d . . .
H13 H 0.8556 0.3707 0.5462 0.041 Uiso 1 1 calc R U .
C14 C 0.8592(7) 0.4869(8) 0.4645(5) 0.032(2) Uani 1 1 d . . .
H14 H 0.8812 0.4345 0.4367 0.039 Uiso 1 1 calc R U .
C15 C 0.8404(6) 0.6076(6) 0.4432(4) 0.0199(15) Uani 1 1 d . . .
C16 C 0.8611(6) 0.6547(7) 0.3752(4) 0.0225(16) Uani 1 1 d . . .
H16A H 0.9476 0.6434 0.3738 0.027 Uiso 1 1 calc R U .
H16B H 0.8476 0.6095 0.3468 0.027 Uiso 1 1 calc R U .
C21 C 0.5448(6) 0.7867(7) 0.4233(4) 0.0200(15) Uani 1 1 d . . .
C22 C 0.4809(6) 0.7369(7) 0.4653(4) 0.0210(15) Uani 1 1 d . . .
H22 H 0.4569 0.7631 0.5033 0.025 Uiso 1 1 calc R U .
C23 C 0.4525(7) 0.6481(8) 0.4510(4) 0.0249(17) Uani 1 1 d . . .
H23 H 0.4059 0.6182 0.4782 0.030 Uiso 1 1 calc R U .
C24 C 0.4948(7) 0.6028(7) 0.3947(4) 0.0248(17) Uani 1 1 d . . .
C25 C 0.5600(7) 0.6533(7) 0.3547(4) 0.0232(16) Uani 1 1 d . . .
H25 H 0.5883 0.6249 0.3178 0.028 Uiso 1 1 calc R U .
C26 C 0.5845(6) 0.7444(7) 0.3677(4) 0.0196(15) Uani 1 1 d . . .
C27 C 0.6526(6) 0.8007(7) 0.3224(3) 0.0183(15) Uani 1 1 d . . .
H27A H 0.6688 0.7656 0.2848 0.022 Uiso 1 1 calc R U .
H27B H 0.5981 0.8862 0.3077 0.022 Uiso 1 1 calc R U .
C28 C 0.4634(10) 0.5105(10) 0.3771(5) 0.042(2) Uani 1 1 d . . .
H28A H 0.4287 0.4779 0.4126 0.063 Uiso 1 1 calc R U .
H28B H 0.5385 0.4471 0.3673 0.063 Uiso 1 1 calc R U .
H28C H 0.4029 0.5468 0.3399 0.063 Uiso 1 1 calc R U .
C31 C 0.5673(6) 0.2238(7) 0.0770(3) 0.0186(15) Uani 1 1 d . . .
C32 C 0.4951(6) 0.2027(7) 0.0343(4) 0.0205(15) Uani 1 1 d . . .
H32 H 0.4635 0.2556 -0.0058 0.025 Uiso 1 1 calc R U .
C33 C 0.4700(7) 0.1046(7) 0.0505(4) 0.0247(17) Uani 1 1 d . . .
H33 H 0.4186 0.0935 0.0222 0.030 Uiso 1 1 calc R U .
C34 C 0.5215(6) 0.0205(7) 0.1100(4) 0.0242(16) Uani 1 1 d . . .
C35 C 0.5946(6) 0.0409(7) 0.1504(4) 0.0199(15) Uani 1 1 d . . .
H35 H 0.6300 -0.0146 0.1894 0.024 Uiso 1 1 calc R U .
C36 C 0.6188(6) 0.1405(7) 0.1360(3) 0.0172(14) Uani 1 1 d . . .
C37 C 0.6962(6) 0.1649(7) 0.1805(4) 0.0198(15) Uani 1 1 d . . .
H37A H 0.7193 0.1044 0.2207 0.024 Uiso 1 1 calc R U .
H37B H 0.6457 0.2428 0.1903 0.024 Uiso 1 1 calc R U .
C38 C 0.4931(8) -0.0880(8) 0.1276(4) 0.0318(19) Uani 1 1 d . . .
H38A H 0.5647 -0.1554 0.1528 0.048 Uiso 1 1 calc R U .
H38B H 0.4753 -0.1081 0.0889 0.048 Uiso 1 1 calc R U .
H38C H 0.4213 -0.0689 0.1524 0.048 Uiso 1 1 calc R U .
C41 C 0.7849(7) 0.1607(9) -0.0374(4) 0.036(2) Uani 1 1 d . . .
H41 H 0.7509 0.2346 -0.0669 0.044 Uiso 1 1 calc R U .
C42 C 0.8041(9) 0.0545(13) -0.0577(5) 0.055(3) Uani 1 1 d . . .
H42 H 0.7834 0.0591 -0.1006 0.066 Uiso 1 1 calc R U .
C43 C 0.8530(9) -0.0547(12) -0.0146(5) 0.051(3) Uani 1 1 d . . .
H43 H 0.8674 -0.1246 -0.0280 0.062 Uiso 1 1 calc R U .
C44 C 0.8812(8) -0.0595(9) 0.0510(5) 0.036(2) Uani 1 1 d . . .
H44 H 0.9135 -0.1315 0.0821 0.043 Uiso 1 1 calc R U .
C45 C 0.8583(6) 0.0482(8) 0.0659(4) 0.0276(18) Uani 1 1 d . . .
C46 C 0.8928(7) 0.0492(7) 0.1355(4) 0.0237(17) Uani 1 1 d . . .
H46A H 0.8837 -0.0154 0.1652 0.028 Uiso 1 1 calc R U .
H46B H 0.9805 0.0338 0.1399 0.028 Uiso 1 1 calc R U .
C51 C 1.0103(7) 0.2524(7) 0.1250(4) 0.0256(17) Uani 1 1 d . . .
C52 C 1.1224(6) 0.2636(7) 0.1131(4) 0.0221(16) Uani 1 1 d . . .
H52 H 1.1273 0.3105 0.0741 0.027 Uiso 1 1 calc R U .
C53 C 1.2265(6) 0.2048(7) 0.1595(4) 0.0235(17) Uani 1 1 d . . .
H53 H 1.2999 0.2129 0.1510 0.028 Uiso 1 1 calc R U .
C54 C 1.2210(7) 0.1348(8) 0.2175(4) 0.0271(18) Uani 1 1 d . . .
C55 C 1.1104(6) 0.1249(7) 0.2302(4) 0.0219(16) Uani 1 1 d . . .
H55 H 1.1071 0.0771 0.2692 0.026 Uiso 1 1 calc R U .
C56 C 1.0050(6) 0.1845(7) 0.1863(4) 0.0214(16) Uani 1 1 d . . .
C57 C 0.8855(7) 0.1776(8) 0.2056(4) 0.0238(16) Uani 1 1 d . . .
H57A H 0.9063 0.1095 0.2420 0.029 Uiso 1 1 calc R U .
H57B H 0.8321 0.2499 0.2200 0.029 Uiso 1 1 calc R U .
C61 C 0.5824(8) 0.5225(7) 0.1325(4) 0.0268(17) Uani 1 1 d . . .
C62 C 0.5557(10) 0.5835(10) 0.1873(5) 0.048(3) Uani 1 1 d . . .
H62A H 0.5027 0.6680 0.1715 0.072 Uiso 1 1 calc R U .
H62B H 0.6334 0.5723 0.2077 0.072 Uiso 1 1 calc R U .
H62C H 0.5137 0.5496 0.2181 0.072 Uiso 1 1 calc R U .
C63 C 0.7624(9) 0.5139(11) -0.0172(7) 0.065(4) Uani 1 1 d . . .
H63A H 0.8495 0.4671 -0.0225 0.098 Uiso 1 1 calc R U .
H63B H 0.7562 0.5538 0.0174 0.098 Uiso 1 1 calc R U .
H63C H 0.7219 0.5730 -0.0565 0.098 Uiso 1 1 calc R U .
C64 C 0.5357(6) 1.1359(7) 0.3642(4) 0.0200(15) Uani 1 1 d . . .
C65 C 0.4847(8) 1.2477(7) 0.3093(5) 0.034(2) Uani 1 1 d . . .
H65A H 0.4038 1.3043 0.3181 0.051 Uiso 1 1 calc R U .
H65B H 0.4765 1.2256 0.2695 0.051 Uiso 1 1 calc R U .
H65C H 0.5418 1.2839 0.3055 0.051 Uiso 1 1 calc R U .
C66 C 0.7791(9) 0.9592(12) 0.5402(6) 0.055(3) Uani 1 1 d . . .
H66A H 0.8225 0.8873 0.5734 0.082 Uiso 1 1 calc R U .
H66B H 0.7323 1.0257 0.5598 0.082 Uiso 1 1 calc R U .
H66C H 0.8392 0.9756 0.5145 0.082 Uiso 1 1 calc R U .
C58 C 1.3346(7) 0.0677(9) 0.2681(5) 0.037(2) Uani 1 1 d . . .
H58A H 1.3224 0.1104 0.3019 0.056 Uiso 1 1 calc R U .
H58B H 1.4094 0.0624 0.2481 0.056 Uiso 1 1 calc R U .
H58C H 1.3432 -0.0120 0.2859 0.056 Uiso 1 1 calc R U .

loop_
_atom_site_aniso_label
_atom_site_aniso_U_11
_atom_site_aniso_U_22
_atom_site_aniso_U_33
_atom_site_aniso_U_23
_atom_site_aniso_U_13
_atom_site_aniso_U_12
Mn1 0.0107(5) 0.0179(6) 0.0196(6) -0.0080(5) 0.0019(4) -0.0061(4)
Mn2 0.0139(7) 0.0191(8) 0.0210(8) -0.0091(7) 0.0058(5) -0.0075(6)
Mn3 0.0133(7) 0.0164(8) 0.0200(8) -0.0006(6) -0.0037(5) -0.0046(6)
Mn4 0.0122(5) 0.0214(7) 0.0237(6) 0.0041(5) -0.0049(4) -0.0074(4)
O1 0.021(2) 0.036(3) 0.030(3) -0.015(3) 0.002(2) -0.015(2)
O2 0.015(2) 0.022(3) 0.023(3) -0.013(2) 0.0011(18) -0.010(2)
O3 0.016(2) 0.018(3) 0.021(3) 0.002(2) -0.0045(18) -0.008(2)
O4 0.027(3) 0.050(4) 0.030(3) 0.020(3) -0.014(2) -0.024(3)
O5 0.019(2) 0.042(3) 0.026(3) -0.021(3) 0.003(2) -0.016(2)
O6 0.023(2) 0.026(3) 0.026(3) -0.010(2) 0.008(2) -0.011(2)
O7 0.019(2) 0.016(3) 0.030(3) 0.000(2) 0.003(2) -0.003(2)
O8 0.027(3) 0.015(3) 0.034(3) -0.004(2) -0.005(2) -0.005(2)
O9 0.032(3) 0.024(3) 0.034(3) -0.002(3) -0.018(2) -0.006(2)
O10 0.021(2) 0.020(3) 0.030(3) 0.006(2) -0.007(2) -0.010(2)
N1 0.018(3) 0.015(3) 0.026(3) 0.001(3) -0.005(2) -0.007(2)
N2 0.013(3) 0.024(3) 0.022(3) -0.008(3) 0.003(2) -0.010(2)
N3 0.013(3) 0.033(4) 0.023(3) -0.001(3) 0.002(2) -0.007(3)
N4 0.013(3) 0.028(4) 0.019(3) -0.003(3) -0.002(2) -0.009(2)
C1 0.013(3) 0.017(4) 0.025(4) -0.008(3) 0.003(3) -0.004(3)
C2 0.015(3) 0.020(4) 0.031(4) -0.002(3) -0.006(3) -0.007(3)
C3 0.011(3) 0.023(4) 0.036(5) -0.002(3) 0.001(3) -0.010(3)
C4 0.015(3) 0.030(5) 0.032(5) 0.006(4) 0.003(3) -0.009(3)
C5 0.018(3) 0.024(4) 0.023(4) -0.007(3) 0.004(3) -0.009(3)
C6 0.014(3) 0.023(4) 0.022(4) -0.005(3) 0.003(3) -0.006(3)
C7 0.020(3) 0.033(4) 0.016(4) -0.010(3) 0.005(3) -0.013(3)
C8 0.022(4) 0.046(6) 0.049(6) -0.014(5) 0.012(4) -0.016(4)
C11 0.023(4) 0.029(5) 0.029(4) -0.001(4) 0.005(3) -0.009(3)
C12 0.023(4) 0.051(6) 0.035(5) 0.010(5) -0.003(3) -0.017(4)
C13 0.025(4) 0.023(5) 0.050(6) 0.011(4) -0.008(4) -0.016(3)
C14 0.024(4) 0.022(4) 0.048(5) 0.000(4) -0.006(3) -0.010(3)
C15 0.009(3) 0.012(4) 0.030(4) -0.001(3) -0.004(3) 0.001(2)
C16 0.016(3) 0.019(4) 0.036(4) -0.017(3) 0.009(3) -0.006(3)
C21 0.016(3) 0.014(4) 0.024(4) -0.004(3) -0.005(3) -0.002(3)
C22 0.016(3) 0.027(4) 0.021(4) -0.007(3) 0.000(3) -0.010(3)
C23 0.027(4) 0.037(5) 0.029(4) -0.018(4) 0.013(3) -0.026(3)
C24 0.032(4) 0.027(4) 0.023(4) -0.013(3) 0.003(3) -0.017(3)
C25 0.026(4) 0.026(4) 0.025(4) -0.010(3) -0.002(3) -0.017(3)
C26 0.012(3) 0.024(4) 0.025(4) -0.013(3) 0.002(3) -0.007(3)
C27 0.020(3) 0.025(4) 0.014(3) -0.011(3) 0.001(3) -0.010(3)
C28 0.066(6) 0.049(6) 0.039(5) -0.022(5) 0.012(4) -0.045(5)
C31 0.011(3) 0.024(4) 0.018(4) -0.001(3) 0.004(2) -0.008(3)
C32 0.012(3) 0.023(4) 0.022(4) -0.002(3) -0.002(3) -0.005(3)
C33 0.021(3) 0.028(4) 0.025(4) 0.000(3) -0.007(3) -0.013(3)
C34 0.016(3) 0.023(4) 0.028(4) 0.003(3) 0.002(3) -0.007(3)
C35 0.016(3) 0.020(4) 0.023(4) 0.002(3) 0.002(3) -0.010(3)
C36 0.010(3) 0.021(4) 0.021(4) 0.000(3) 0.003(2) -0.009(3)
C37 0.018(3) 0.022(4) 0.021(4) 0.002(3) -0.001(3) -0.014(3)
C38 0.039(4) 0.030(5) 0.034(5) -0.002(4) 0.000(3) -0.025(4)
C41 0.022(4) 0.056(6) 0.028(5) -0.010(4) 0.004(3) -0.014(4)
C42 0.027(4) 0.114(11) 0.040(6) -0.045(7) 0.011(4) -0.034(6)
C43 0.044(5) 0.081(9) 0.048(7) -0.039(7) 0.012(5) -0.034(6)
C44 0.038(4) 0.050(6) 0.046(6) -0.035(5) 0.020(4) -0.033(4)
C45 0.013(3) 0.043(5) 0.028(4) -0.013(4) -0.002(3) -0.011(3)
C46 0.019(3) 0.010(4) 0.032(4) 0.003(3) -0.010(3) 0.000(3)
C51 0.020(3) 0.025(4) 0.029(4) -0.003(3) -0.007(3) -0.009(3)
C52 0.016(3) 0.027(4) 0.020(4) -0.001(3) -0.004(3) -0.008(3)
C53 0.012(3) 0.020(4) 0.037(5) -0.012(3) -0.006(3) -0.003(3)
C54 0.015(3) 0.037(5) 0.028(4) -0.010(4) -0.005(3) -0.009(3)
C55 0.012(3) 0.024(4) 0.027(4) -0.005(3) -0.005(3) -0.006(3)
C56 0.014(3) 0.027(4) 0.022(4) -0.009(3) -0.001(3) -0.006(3)
C57 0.025(4) 0.028(4) 0.022(4) 0.002(3) -0.004(3) -0.018(3)
C61 0.039(4) 0.022(4) 0.028(4) -0.002(3) -0.002(3) -0.022(4)
C62 0.050(6) 0.055(7) 0.036(5) -0.019(5) -0.001(4) -0.016(5)
C63 0.021(4) 0.051(7) 0.097(10) 0.032(7) -0.014(5) -0.014(4)
C64 0.022(3) 0.018(4) 0.023(4) -0.005(3) 0.004(3) -0.011(3)
C65 0.034(4) 0.015(4) 0.039(5) 0.005(4) 0.003(4) -0.004(3)
C66 0.034(5) 0.092(9) 0.061(7) -0.057(7) 0.013(4) -0.030(5)
C58 0.018(4) 0.047(6) 0.043(5) 0.000(4) -0.015(3) -0.016(4)

loop_
_atom_type_symbol
_atom_type_description
_atom_type_scat_dispersion_real
_atom_type_scat_dispersion_imag
_atom_type_scat_source
C C 0.0033 0.0016 'International Tables Vol C Tables 4.2.6.8 and 6.1.1.4'
H H 0.0000 0.0000 'International Tables Vol C Tables 4.2.6.8 and 6.1.1.4'
N N 0.0061 0.0033 'International Tables Vol C Tables 4.2.6.8 and 6.1.1.4'
O O 0.0106 0.0060 'International Tables Vol C Tables 4.2.6.8 and 6.1.1.4'
Mn Mn 0.3368 0.7283 'International Tables Vol C Tables 4.2.6.8 and 6.1.1.4'

loop_
_geom_angle_atom_site_label_1
_geom_angle_atom_site_label_2
_geom_angle_atom_site_label_3
_geom_angle
_geom_angle_site_symmetry_1
_geom_angle_site_symmetry_3
O1 Mn1 O5 92.9(2) . .
O1 Mn1 O2 176.5(2) . .
O5 Mn1 O2 83.6(2) . .
O1 Mn1 N2 90.4(2) . .
O5 Mn1 N2 172.5(3) . .
O2 Mn1 N2 93.0(2) . .
O1 Mn1 O7 92.4(2) . .
O5 Mn1 O7 96.8(2) . .
O2 Mn1 O7 87.7(2) . .
N2 Mn1 O7 89.7(2) . .
O1 Mn1 N1 97.8(2) . .
O5 Mn1 N1 95.2(3) . .
O2 Mn1 N1 83.0(2) . .
N2 Mn1 N1 77.7(2) . .
O7 Mn1 N1 163.8(2) . .
O1 Mn1 Mn2 132.45(17) . .
O5 Mn1 Mn2 42.30(14) . .
O2 Mn1 Mn2 44.15(14) . .
N2 Mn1 Mn2 136.15(15) . .
O7 Mn1 Mn2 81.09(14) . .
N1 Mn1 Mn2 100.92(16) . .
O5 Mn2 O5 180.0 2_676 .
O5 Mn2 O2 106.86(18) 2_676 .
O5 Mn2 O2 73.14(18) . .
O5 Mn2 O2 73.14(18) 2_676 2_676
O5 Mn2 O2 106.86(18) . 2_676
O2 Mn2 O2 180.0 . 2_676
O5 Mn2 O6 91.0(2) 2_676 .
O5 Mn2 O6 89.0(2) . .
O2 Mn2 O6 84.7(2) . .
O2 Mn2 O6 95.3(2) 2_676 .
O5 Mn2 O6 89.0(2) 2_676 2_676
O5 Mn2 O6 91.0(2) . 2_676
O2 Mn2 O6 95.3(2) . 2_676
O2 Mn2 O6 84.7(2) 2_676 2_676
O6 Mn2 O6 180.0 . 2_676
O5 Mn2 Mn1 36.77(13) 2_676 2_676
O5 Mn2 Mn1 143.23(13) . 2_676
O2 Mn2 Mn1 141.30(12) . 2_676
O2 Mn2 Mn1 38.70(12) 2_676 2_676
O6 Mn2 Mn1 103.88(13) . 2_676
O6 Mn2 Mn1 76.12(13) 2_676 2_676
O5 Mn2 Mn1 143.23(13) 2_676 .
O5 Mn2 Mn1 36.77(13) . .
O2 Mn2 Mn1 38.70(12) . .
O2 Mn2 Mn1 141.29(12) 2_676 .
O6 Mn2 Mn1 76.12(13) . .
O6 Mn2 Mn1 103.88(13) 2_676 .
Mn1 Mn2 Mn1 180.0 2_676 .
O3 Mn3 O3 180.0 2_665 .
O3 Mn3 O8 86.9(2) 2_665 2_665
O3 Mn3 O8 93.1(2) . 2_665
O3 Mn3 O8 93.1(2) 2_665 .
O3 Mn3 O8 86.9(2) . .
O8 Mn3 O8 180.0 2_665 .
O3 Mn3 O10 73.06(19) 2_665 2_665
O3 Mn3 O10 106.94(19) . 2_665
O8 Mn3 O10 89.9(2) 2_665 2_665
O8 Mn3 O10 90.1(2) . 2_665
O3 Mn3 O10 106.94(19) 2_665 .
O3 Mn3 O10 73.06(19) . .
O8 Mn3 O10 90.1(2) 2_665 .
O8 Mn3 O10 89.9(2) . .
O10 Mn3 O10 180.0 2_665 .
O3 Mn3 Mn4 38.40(13) 2_665 2_665
O3 Mn3 Mn4 141.60(13) . 2_665
O8 Mn3 Mn4 77.36(14) 2_665 2_665
O8 Mn3 Mn4 102.64(14) . 2_665
O10 Mn3 Mn4 37.32(14) 2_665 2_665
O10 Mn3 Mn4 142.68(14) . 2_665
O3 Mn3 Mn4 141.60(13) 2_665 .
O3 Mn3 Mn4 38.40(13) . .
O8 Mn3 Mn4 102.64(14) 2_665 .
O8 Mn3 Mn4 77.36(14) . .
O10 Mn3 Mn4 142.68(14) 2_665 .
O10 Mn3 Mn4 37.32(14) . .
Mn4 Mn3 Mn4 180.0 2_665 .
O4 Mn4 O10 92.3(2) . .
O4 Mn4 O3 176.3(2) . .
O10 Mn4 O3 84.3(2) . .
O4 Mn4 N4 90.8(2) . .
O10 Mn4 N4 175.5(2) . .
O3 Mn4 N4 92.5(2) . .
O4 Mn4 O9 94.1(3) . .
O10 Mn4 O9 95.2(2) . .
O3 Mn4 O9 87.8(2) . .
N4 Mn4 O9 87.9(2) . .
O4 Mn4 N3 95.7(3) . .
O10 Mn4 N3 97.7(2) . .
O3 Mn4 N3 83.3(2) . .
N4 Mn4 N3 78.7(2) . .
O9 Mn4 N3 163.5(2) . .
O4 Mn4 Mn3 133.88(19) . .
O10 Mn4 Mn3 44.21(15) . .
O3 Mn4 Mn3 43.34(15) . .
N4 Mn4 Mn3 133.68(16) . .
O9 Mn4 Mn3 78.87(14) . .
N3 Mn4 Mn3 103.51(15) . .
C1 O1 Mn1 132.1(5) . .
C21 O2 Mn1 124.0(4) . .
C21 O2 Mn2 135.4(4) . .
Mn1 O2 Mn2 97.15(19) . .
C31 O3 Mn4 122.8(4) . .
C31 O3 Mn3 136.4(4) . .
Mn4 O3 Mn3 98.3(2) . .
C51 O4 Mn4 130.6(6) . .
C66 O5 Mn1 127.3(5) . .
C66 O5 Mn2 131.4(5) . .
Mn1 O5 Mn2 100.9(2) . .
C64 O6 Mn2 132.2(5) . .
C64 O7 Mn1 124.6(5) . .
C61 O8 Mn3 130.0(5) . .
C61 O9 Mn4 127.1(5) . .
C63 O10 Mn4 120.7(6) . .
C63 O10 Mn3 124.9(5) . .
Mn4 O10 Mn3 98.5(2) . .
C15 N1 C11 121.4(7) . .
C15 N1 Mn1 111.6(5) . .
C11 N1 Mn1 124.4(5) . .
C16 N2 C27 110.8(6) . .
C16 N2 C7 109.4(6) . .
C27 N2 C7 106.6(5) . .
C16 N2 Mn1 112.4(5) . .
C27 N2 Mn1 107.9(4) . .
C7 N2 Mn1 109.7(4) . .
C41 N3 C45 119.1(8) . .
C41 N3 Mn4 127.0(6) . .
C45 N3 Mn4 112.1(5) . .
C46 N4 C57 108.1(6) . .
C46 N4 C37 111.4(6) . .
C57 N4 C37 106.3(6) . .
C46 N4 Mn4 111.7(5) . .
C57 N4 Mn4 111.5(5) . .
C37 N4 Mn4 107.7(4) . .
O1 C1 C2 118.4(7) . .
O1 C1 C6 124.3(6) . .
C2 C1 C6 117.3(7) . .
C3 C2 C1 120.6(7) . .
C3 C2 H2 119.7 . .
C1 C2 H2 119.7 . .
C4 C3 C2 122.7(6) . .
C4 C3 H3 118.6 . .
C2 C3 H3 118.6 . .
C3 C4 C5 117.2(7) . .
C3 C4 C8 122.7(7) . .
C5 C4 C8 120.1(8) . .
C6 C5 C4 121.8(7) . .
C6 C5 H5 119.1 . .
C4 C5 H5 119.1 . .
C5 C6 C1 120.4(6) . .
C5 C6 C7 118.9(7) . .
C1 C6 C7 120.4(6) . .
C6 C7 N2 114.6(6) . .
C6 C7 H7A 108.6 . .
N2 C7 H7A 108.6 . .
C6 C7 H7B 108.6 . .
N2 C7 H7B 108.6 . .
H7A C7 H7B 107.6 . .
C4 C8 H8A 109.5 . .
C4 C8 H8B 109.5 . .
H8A C8 H8B 109.5 . .
C4 C8 H8C 109.5 . .
H8A C8 H8C 109.5 . .
H8B C8 H8C 109.5 . .
N1 C11 C12 120.4(8) . .
N1 C11 H11 119.8 . .
C12 C11 H11 119.8 . .
C13 C12 C11 119.3(9) . .
C13 C12 H12 120.4 . .
C11 C12 H12 120.4 . .
C12 C13 C14 120.4(8) . .
C12 C13 H13 119.8 . .
C14 C13 H13 119.8 . .
C13 C14 C15 117.0(8) . .
C13 C14 H14 121.5 . .
C15 C14 H14 121.5 . .
N1 C15 C14 121.5(8) . .
N1 C15 C16 117.2(7) . .
C14 C15 C16 121.3(7) . .
N2 C16 C15 111.1(6) . .
N2 C16 H16A 109.4 . .
C15 C16 H16A 109.4 . .
N2 C16 H16B 109.4 . .
C15 C16 H16B 109.4 . .
H16A C16 H16B 108.0 . .
O2 C21 C22 120.5(7) . .
O2 C21 C26 119.8(7) . .
C22 C21 C26 119.7(7) . .
C23 C22 C21 120.5(7) . .
C23 C22 H22 119.8 . .
C21 C22 H22 119.8 . .
C22 C23 C24 120.1(7) . .
C22 C23 H23 120.0 . .
C24 C23 H23 120.0 . .
C25 C24 C23 117.6(7) . .
C25 C24 C28 120.8(7) . .
C23 C24 C28 121.5(8) . .
C26 C25 C24 122.4(7) . .
C26 C25 H25 118.8 . .
C24 C25 H25 118.8 . .
C25 C26 C21 119.6(7) . .
C25 C26 C27 121.6(6) . .
C21 C26 C27 118.8(6) . .
N2 C27 C26 113.7(6) . .
N2 C27 H27A 108.8 . .
C26 C27 H27A 108.8 . .
N2 C27 H27B 108.8 . .
C26 C27 H27B 108.8 . .
H27A C27 H27B 107.7 . .
C24 C28 H28A 109.5 . .
C24 C28 H28B 109.5 . .
H28A C28 H28B 109.5 . .
C24 C28 H28C 109.5 . .
H28A C28 H28C 109.5 . .
H28B C28 H28C 109.5 . .
O3 C31 C32 121.3(7) . .
O3 C31 C36 119.7(6) . .
C32 C31 C36 119.0(7) . .
C33 C32 C31 120.8(7) . .
C33 C32 H32 119.6 . .
C31 C32 H32 119.6 . .
C32 C33 C34 120.4(7) . .
C32 C33 H33 119.8 . .
C34 C33 H33 119.8 . .
C35 C34 C33 117.9(7) . .
C35 C34 C38 122.0(7) . .
C33 C34 C38 120.1(7) . .
C34 C35 C36 122.9(7) . .
C34 C35 H35 118.5 . .
C36 C35 H35 118.5 . .
C35 C36 C31 118.9(6) . .
C35 C36 C37 123.3(7) . .
C31 C36 C37 117.8(6) . .
C36 C37 N4 113.2(6) . .
C36 C37 H37A 108.9 . .
N4 C37 H37A 108.9 . .
C36 C37 H37B 108.9 . .
N4 C37 H37B 108.9 . .
H37A C37 H37B 107.7 . .
C34 C38 H38A 109.5 . .
C34 C38 H38B 109.5 . .
H38A C38 H38B 109.5 . .
C34 C38 H38C 109.5 . .
H38A C38 H38C 109.5 . .
H38B C38 H38C 109.5 . .
N3 C41 C42 120.1(10) . .
N3 C41 H41 119.9 . .
C42 C41 H41 119.9 . .
C43 C42 C41 120.5(9) . .
C43 C42 H42 119.8 . .
C41 C42 H42 119.8 . .
C42 C43 C44 118.9(10) . .
C42 C43 H43 120.5 . .
C44 C43 H43 120.5 . .
C45 C44 C43 116.2(10) . .
C45 C44 H44 121.9 . .
C43 C44 H44 121.9 . .
N3 C45 C44 125.1(8) . .
N3 C45 C46 115.6(7) . .
C44 C45 C46 119.1(8) . .
N4 C46 C45 112.9(6) . .
N4 C46 H46A 109.0 . .
C45 C46 H46A 109.0 . .
N4 C46 H46B 109.0 . .
C45 C46 H46B 109.0 . .
H46A C46 H46B 107.8 . .
O4 C51 C52 116.9(7) . .
O4 C51 C56 125.3(7) . .
C52 C51 C56 117.8(6) . .
C53 C52 C51 120.5(7) . .
C53 C52 H52 119.7 . .
C51 C52 H52 119.7 . .
C54 C53 C52 120.6(7) . .
C54 C53 H53 119.7 . .
C52 C53 H53 119.7 . .
C53 C54 C55 119.4(7) . .
C53 C54 C58 121.3(7) . .
C55 C54 C58 119.3(8) . .
C56 C55 C54 121.5(8) . .
C56 C55 H55 119.3 . .
C54 C55 H55 119.3 . .
C55 C56 C51 120.1(7) . .
C55 C56 C57 118.4(7) . .
C51 C56 C57 121.5(6) . .
N4 C57 C56 114.1(6) . .
N4 C57 H57A 108.7 . .
C56 C57 H57A 108.7 . .
N4 C57 H57B 108.7 . .
C56 C57 H57B 108.7 . .
H57A C57 H57B 107.6 . .
O8 C61 O9 126.2(8) . .
O8 C61 C62 118.5(8) . .
O9 C61 C62 115.3(7) . .
C61 C62 H62A 109.5 . .
C61 C62 H62B 109.5 . .
H62A C62 H62B 109.5 . .
C61 C62 H62C 109.5 . .
H62A C62 H62C 109.5 . .
H62B C62 H62C 109.5 . .
O10 C63 H63A 109.5 . .
O10 C63 H63B 109.5 . .
H63A C63 H63B 109.5 . .
O10 C63 H63C 109.5 . .
H63A C63 H63C 109.5 . .
H63B C63 H63C 109.5 . .
O6 C64 O7 125.8(7) . .
O6 C64 C65 117.9(7) . .
O7 C64 C65 116.3(7) . .
C64 C65 H65A 109.5 . .
C64 C65 H65B 109.5 . .
H65A C65 H65B 109.5 . .
C64 C65 H65C 109.5 . .
H65A C65 H65C 109.5 . .
H65B C65 H65C 109.5 . .
O5 C66 H66A 109.5 . .
O5 C66 H66B 109.5 . .
H66A C66 H66B 109.5 . .
O5 C66 H66C 109.5 . .
H66A C66 H66C 109.5 . .
H66B C66 H66C 109.5 . .
C54 C58 H58A 109.5 . .
C54 C58 H58B 109.5 . .
H58A C58 H58B 109.5 . .
C54 C58 H58C 109.5 . .
H58A C58 H58C 109.5 . .
H58B C58 H58C 109.5 . .

loop_
_geom_bond_atom_site_label_1
_geom_bond_atom_site_label_2
_geom_bond_distance
_geom_bond_site_symmetry_2
Mn1 O1 1.865(5) .
Mn1 O5 1.890(5) .
Mn1 O2 1.954(5) .
Mn1 N2 2.107(6) .
Mn1 O7 2.189(5) .
Mn1 N1 2.284(6) .
Mn1 Mn2 3.1011(12) .
Mn2 O5 2.126(5) 2_676
Mn2 O5 2.126(5) .
Mn2 O2 2.177(5) .
Mn2 O2 2.177(5) 2_676
Mn2 O6 2.180(6) .
Mn2 O6 2.180(6) 2_676
Mn2 Mn1 3.1011(12) 2_676
Mn3 O3 2.158(5) 2_665
Mn3 O3 2.158(5) .
Mn3 O8 2.157(6) 2_665
Mn3 O8 2.157(6) .
Mn3 O10 2.194(5) 2_665
Mn3 O10 2.194(5) .
Mn3 Mn4 3.1114(13) 2_665
Mn3 Mn4 3.1114(13) .
Mn4 O4 1.860(5) .
Mn4 O10 1.907(5) .
Mn4 O3 1.953(5) .
Mn4 N4 2.108(6) .
Mn4 O9 2.158(6) .
Mn4 N3 2.283(7) .
O1 C1 1.310(9) .
O2 C21 1.354(9) .
O3 C31 1.359(9) .
O4 C51 1.320(9) .
O5 C66 1.376(10) .
O6 C64 1.255(9) .
O7 C64 1.264(9) .
O8 C61 1.228(10) .
O9 C61 1.267(10) .
O10 C63 1.388(12) .
N1 C15 1.320(10) .
N1 C11 1.328(11) .
N2 C16 1.485(10) .
N2 C27 1.489(8) .
N2 C7 1.492(10) .
N3 C41 1.319(11) .
N3 C45 1.341(11) .
N4 C46 1.478(10) .
N4 C57 1.482(9) .
N4 C37 1.500(9) .
C1 C2 1.406(9) .
C1 C6 1.406(10) .
C2 C3 1.399(11) .
C2 H2 0.9300 .
C3 C4 1.359(12) .
C3 H3 0.9300 .
C4 C5 1.404(10) .
C4 C8 1.531(11) .
C5 C6 1.397(10) .
C5 H5 0.9300 .
C6 C7 1.487(9) .
C7 H7A 0.9700 .
C7 H7B 0.9700 .
C8 H8A 0.9600 .
C8 H8B 0.9600 .
C8 H8C 0.9600 .
C11 C12 1.420(13) .
C11 H11 0.9300 .
C12 C13 1.345(14) .
C12 H12 0.9300 .
C13 C14 1.411(13) .
C13 H13 0.9300 .
C14 C15 1.416(11) .
C14 H14 0.9300 .
C15 C16 1.503(11) .
C16 H16A 0.9700 .
C16 H16B 0.9700 .
C21 C22 1.391(11) .
C21 C26 1.390(10) .
C22 C23 1.391(11) .
C22 H22 0.9300 .
C23 C24 1.425(11) .
C23 H23 0.9300 .
C24 C25 1.384(11) .
C24 C28 1.483(11) .
C25 C26 1.382(10) .
C25 H25 0.9300 .
C26 C27 1.510(10) .
C27 H27A 0.9700 .
C27 H27B 0.9700 .
C28 H28A 0.9600 .
C28 H28B 0.9600 .
C28 H28C 0.9600 .
C31 C32 1.391(10) .
C31 C36 1.401(10) .
C32 C33 1.374(11) .
C32 H32 0.9300 .
C33 C34 1.410(11) .
C33 H33 0.9300 .
C34 C35 1.361(10) .
C34 C38 1.523(11) .
C35 C36 1.383(10) .
C35 H35 0.9300 .
C36 C37 1.486(9) .
C37 H37A 0.9700 .
C37 H37B 0.9700 .
C38 H38A 0.9600 .
C38 H38B 0.9600 .
C38 H38C 0.9600 .
C41 C42 1.419(16) .
C41 H41 0.9300 .
C42 C43 1.368(18) .
C42 H42 0.9300 .
C43 C44 1.417(14) .
C43 H43 0.9300 .
C44 C45 1.373(12) .
C44 H44 0.9300 .
C45 C46 1.540(11) .
C46 H46A 0.9700 .
C46 H46B 0.9700 .
C51 C52 1.409(10) .
C51 C56 1.419(12) .
C52 C53 1.401(9) .
C52 H52 0.9300 .
C53 C54 1.380(12) .
C53 H53 0.9300 .
C54 C55 1.387(10) .
C54 C58 1.528(10) .
C55 C56 1.381(9) .
C55 H55 0.9300 .
C56 C57 1.502(10) .
C57 H57A 0.9700 .
C57 H57B 0.9700 .
C61 C62 1.484(12) .
C62 H62A 0.9600 .
C62 H62B 0.9600 .
C62 H62C 0.9600 .
C63 H63A 0.9600 .
C63 H63B 0.9600 .
C63 H63C 0.9600 .
C64 C65 1.521(11) .
C65 H65A 0.9600 .
C65 H65B 0.9600 .
C65 H65C 0.9600 .
C66 H66A 0.9600 .
C66 H66B 0.9600 .
C66 H66C 0.9600 .
C58 H58A 0.9600 .
C58 H58B 0.9600 .
C58 H58C 0.9600 .

loop_
_geom_torsion_atom_site_label_1
_geom_torsion_atom_site_label_2
_geom_torsion_atom_site_label_3
_geom_torsion_atom_site_label_4
_geom_torsion
O5 Mn1 O1 C1 -175.3(7)
N2 Mn1 O1 C1 11.4(7)
O7 Mn1 O1 C1 -78.3(7)
N1 Mn1 O1 C1 89.0(7)
Mn2 Mn1 O1 C1 -158.4(6)
O10 Mn4 O4 C51 167.6(8)
N4 Mn4 O4 C51 -15.7(8)
O9 Mn4 O4 C51 72.2(8)
N3 Mn4 O4 C51 -94.4(8)
Mn3 Mn4 O4 C51 150.7(7)
O1 Mn1 O5 C66 -12.4(9)
O2 Mn1 O5 C66 167.9(9)
O7 Mn1 O5 C66 -105.1(9)
N1 Mn1 O5 C66 85.6(9)
Mn2 Mn1 O5 C66 -173.9(10)
O1 Mn1 O5 Mn2 161.4(3)
O2 Mn1 O5 Mn2 -18.2(2)
O7 Mn1 O5 Mn2 68.7(3)
N1 Mn1 O5 Mn2 -100.5(3)
Mn1 O1 C1 C2 -174.0(5)
Mn1 O1 C1 C6 5.9(12)
O1 C1 C2 C3 178.9(7)
C6 C1 C2 C3 -1.0(11)
C1 C2 C3 C4 1.0(12)
C2 C3 C4 C5 -0.7(12)
C2 C3 C4 C8 177.5(8)
C3 C4 C5 C6 0.5(12)
C8 C4 C5 C6 -177.7(8)
C4 C5 C6 C1 -0.6(12)
C4 C5 C6 C7 173.7(8)
O1 C1 C6 C5 -179.1(7)
C2 C1 C6 C5 0.8(11)
O1 C1 C6 C7 6.7(12)
C2 C1 C6 C7 -173.4(7)
C5 C6 C7 N2 139.6(7)
C1 C6 C7 N2 -46.1(10)
C16 N2 C7 C6 -60.4(8)
C27 N2 C7 C6 179.8(6)
Mn1 N2 C7 C6 63.3(7)
C15 N1 C11 C12 2.2(11)
Mn1 N1 C11 C12 162.1(5)
N1 C11 C12 C13 -1.0(11)
C11 C12 C13 C14 -0.6(11)
C12 C13 C14 C15 1.0(11)
C11 N1 C15 C14 -1.7(10)
Mn1 N1 C15 C14 -163.9(5)
C11 N1 C15 C16 -178.9(6)
Mn1 N1 C15 C16 18.9(7)
C13 C14 C15 N1 0.1(10)
C13 C14 C15 C16 177.2(6)
C27 N2 C16 C15 -87.7(7)
C7 N2 C16 C15 155.0(6)
Mn1 N2 C16 C15 33.0(7)
N1 C15 C16 N2 -34.9(8)
C14 C15 C16 N2 147.9(6)
Mn1 O2 C21 C22 135.5(6)
Mn2 O2 C21 C22 -18.5(10)
Mn1 O2 C21 C26 -43.2(8)
Mn2 O2 C21 C26 162.9(5)
O2 C21 C22 C23 179.0(6)
C26 C21 C22 C23 -2.3(11)
C21 C22 C23 C24 3.4(11)
C22 C23 C24 C25 -2.2(11)
C22 C23 C24 C28 -178.4(8)
C23 C24 C25 C26 0.0(11)
C28 C24 C25 C26 176.2(8)
C24 C25 C26 C21 1.1(11)
C24 C25 C26 C27 -178.2(7)
O2 C21 C26 C25 178.7(6)
C22 C21 C26 C25 0.1(10)
O2 C21 C26 C27 -1.9(9)
C22 C21 C26 C27 179.4(6)
C16 N2 C27 C26 58.8(8)
C7 N2 C27 C26 177.8(6)
Mn1 N2 C27 C26 -64.5(6)
C25 C26 C27 N2 -118.3(7)
C21 C26 C27 N2 62.4(8)
Mn4 O3 C31 C32 -132.1(6)
Mn3 O3 C31 C32 25.7(10)
Mn4 O3 C31 C36 46.5(8)
Mn3 O3 C31 C36 -155.7(5)
O3 C31 C32 C33 -178.7(7)
C36 C31 C32 C33 2.7(10)
C31 C32 C33 C34 -2.7(11)
C32 C33 C34 C35 0.9(11)
C32 C33 C34 C38 180.0(7)
C33 C34 C35 C36 0.8(11)
C38 C34 C35 C36 -178.2(7)
C34 C35 C36 C31 -0.8(11)
C34 C35 C36 C37 178.5(7)
O3 C31 C36 C35 -179.6(6)
C32 C31 C36 C35 -1.0(10)
O3 C31 C36 C37 1.0(10)
C32 C31 C36 C37 179.6(6)
C35 C36 C37 N4 117.0(7)
C31 C36 C37 N4 -63.6(8)
C46 N4 C37 C36 -56.9(8)
C57 N4 C37 C36 -174.3(6)
Mn4 N4 C37 C36 66.0(7)
C45 N3 C41 C42 -3.2(11)
Mn4 N3 C41 C42 -166.7(6)
N3 C41 C42 C43 0.6(13)
C41 C42 C43 C44 1.5(14)
C42 C43 C44 C45 -0.9(13)
C41 N3 C45 C44 4.0(11)
Mn4 N3 C45 C44 169.8(6)
C41 N3 C45 C46 179.3(7)
Mn4 N3 C45 C46 -14.9(7)
C43 C44 C45 N3 -1.9(12)
C43 C44 C45 C46 -177.0(7)
C57 N4 C46 C45 -155.4(6)
C37 N4 C46 C45 88.2(7)
Mn4 N4 C46 C45 -32.3(7)
N3 C45 C46 N4 31.8(9)
C44 C45 C46 N4 -152.7(7)
Mn4 O4 C51 C52 178.5(6)
Mn4 O4 C51 C56 -1.7(13)
O4 C51 C52 C53 -177.4(7)
C56 C51 C52 C53 2.8(11)
C51 C52 C53 C54 0.1(12)
C52 C53 C54 C55 -1.2(12)
C52 C53 C54 C58 178.6(8)
C53 C54 C55 C56 -0.6(12)
C58 C54 C55 C56 179.6(8)
C54 C55 C56 C51 3.5(12)
C54 C55 C56 C57 -175.1(7)
O4 C51 C56 C55 175.7(8)
C52 C51 C56 C55 -4.5(11)
O4 C51 C56 C57 -5.7(13)
C52 C51 C56 C57 174.1(7)
C46 N4 C57 C56 62.8(8)
C37 N4 C57 C56 -177.5(6)
Mn4 N4 C57 C56 -60.3(7)
C55 C56 C57 N4 -140.3(7)
C51 C56 C57 N4 41.1(10)
Mn3 O8 C61 O9 9.3(13)
Mn3 O8 C61 C62 -173.4(6)
Mn4 O9 C61 O8 -4.5(12)
Mn4 O9 C61 C62 178.0(6)
Mn2 O6 C64 O7 -2.0(11)
Mn2 O6 C64 C65 176.3(5)
Mn1 O7 C64 O6 -3.2(11)
Mn1 O7 C64 C65 178.5(5)

loop_
_platon_squeeze_void_nr
_platon_squeeze_void_average_x
_platon_squeeze_void_average_y
_platon_squeeze_void_average_z
_platon_squeeze_void_volume
_platon_squeeze_void_count_electrons
1 -0.026 0.450 0.247 315.1 112.5
2 0.026 0.550 0.753 315.0 119.5
